data_4134605
loop_
_publ_author_name
'Song, Bai-Qiao'
'Yang, Qing-Yuan'
'Wang, Shi-Qiang'
'Vandichel, Matthias'
'Kumar, Amrit'
'Crowley, Clare M.'
'Kumar, Naveen'
'Deng, Cheng-Hua'
'Gascon Perez, Victoria'
'Lusi, Matteo'
'Wu, Hui'
'Zhou, Wei'
'Zaworotko, Michael J.'

_publ_section_title
;
 Reversible switching between nonporous and porous phases of a new SIFSIX
 coordination network induced by a flexible linker ligand.
;
_journal_name_full 'Journal of the American Chemical Society'
_journal_paper_doi 10.1021/jacs.0c01314
_journal_year 2020
_chemical_formula_moiety 'C24 H20 Cu F6 N8 Si'
_chemical_formula_sum 'C24 H20 Cu F6 N8 Si'
_chemical_formula_weight 626.11
_chemical_name_systematic SIFSIX-23-Cu-beta2
_space_group_crystal_system triclinic
_space_group_IT_number 2
_space_group_name_Hall '-P 1'
_space_group_name_H-M_alt 'P -1'
_atom_sites_solution_hydrogens geom
_atom_sites_solution_primary dual
_audit_creation_date 2019-10-27
_audit_creation_method
;
Olex2 1.2
(compiled 2018.05.29 svn.r3508 for OlexSys, GUI svn.r5506)
;
_cell_angle_alpha 84.987(15)
_cell_angle_beta 86.295(15)
_cell_angle_gamma 62.063(10)
_cell_formula_units_Z 2
_cell_length_a 10.082(5)
_cell_length_b 10.590(5)
_cell_length_c 13.103(7)
_cell_measurement_reflns_used 3627
_cell_measurement_temperature 295(2)
_cell_measurement_theta_max 25.06
_cell_measurement_theta_min 2.60
_cell_volume 1230.8(11)
_computing_cell_refinement 'SAINT V8.38A (?, 2016)'
_computing_data_reduction 'SAINT V8.38A (?, 2016)'
_computing_molecular_graphics 'Olex2 (Dolomanov et al., 2009)'
_computing_publication_material 'Olex2 (Dolomanov et al., 2009)'
_computing_structure_refinement 'ShelXL (Sheldrick, 2015)'
_computing_structure_solution 'XT (Sheldrick, 2015)'
_diffrn_ambient_temperature 294.66
_diffrn_measured_fraction_theta_full 0.965
_diffrn_measured_fraction_theta_max 0.946
_diffrn_measurement_device_type 'Bruker APEX-II CCD'
_diffrn_measurement_method '\f and \w scans'
_diffrn_radiation_type MoK\a
_diffrn_radiation_wavelength 0.71073
_diffrn_reflns_av_R_equivalents 0.0752
_diffrn_reflns_av_unetI/netI 0.1445
_diffrn_reflns_Laue_measured_fraction_full 0.965
_diffrn_reflns_Laue_measured_fraction_max 0.946
_diffrn_reflns_limit_h_max 12
_diffrn_reflns_limit_h_min -12
_diffrn_reflns_limit_k_max 12
_diffrn_reflns_limit_k_min -12
_diffrn_reflns_limit_l_max 15
_diffrn_reflns_limit_l_min -15
_diffrn_reflns_number 4373
_diffrn_reflns_point_group_measured_fraction_full 0.965
_diffrn_reflns_point_group_measured_fraction_max 0.946
_diffrn_reflns_theta_full 25.242
_diffrn_reflns_theta_max 25.638
_diffrn_reflns_theta_min 2.599
_diffrn_standards_number 0
_exptl_absorpt_coefficient_mu 1.015
_exptl_absorpt_correction_T_max 0.7459
_exptl_absorpt_correction_T_min 0.5709
_exptl_absorpt_correction_type multi-scan
_exptl_crystal_colour 'light blue'
_exptl_crystal_colour_modifier light
_exptl_crystal_colour_primary blue
_exptl_crystal_density_diffrn 1.689
_exptl_crystal_description needle
_exptl_crystal_F_000 634
_exptl_crystal_size_max 0.2
_exptl_crystal_size_mid 0.1
_exptl_crystal_size_min 0.1
_refine_diff_density_max 2.018
_refine_diff_density_min -1.525
_refine_diff_density_rms 0.203
_refine_ls_extinction_method none
_refine_ls_goodness_of_fit_ref 1.042
_refine_ls_hydrogen_treatment constr
_refine_ls_matrix_type full
_refine_ls_number_parameters 365
_refine_ls_number_reflns 4373
_refine_ls_number_restraints 0
_refine_ls_restrained_S_all 1.042
_refine_ls_R_factor_all 0.1783
_refine_ls_R_factor_gt 0.1047
_refine_ls_shift/su_max 0.000
_refine_ls_shift/su_mean 0.000
_refine_ls_structure_factor_coef Fsqd
_refine_ls_weighting_details 'w=1/[\s^2^(Fo^2^)+(0.1354P)^2^+14.4555P] where P=(Fo^2^+2Fc^2^)/3'
_refine_ls_weighting_scheme calc
_refine_ls_wR_factor_gt 0.2723
_refine_ls_wR_factor_ref 0.3278
_reflns_Friedel_coverage 0.000
_reflns_number_gt 2544
_reflns_number_total 4373
_reflns_threshold_expression 'I > 2\s(I)'
_cod_data_source_file ja0c01314_si_004.cif
_cod_data_source_block oo
_cod_database_code 4134605
_shelx_shelxl_version_number 2018/3
_shelx_space_group_comment
;
The symmetry employed for this shelxl refinement is uniquely defined
by the following loop, which should always be used as a source of
symmetry information in preference to the above space-group names.
They are only intended as comments.
;
_shelx_estimated_absorpt_t_max 0.905
_shelx_estimated_absorpt_t_min 0.823
_olex2_refinement_description
;
1. Twinned data refinement
 Scales: 0.709(8)
 0.291(8)
2. Fixed Uiso
 At 1.2 times of:
  All C(H) groups
3.a Aromatic/amide H refined with riding coordinates:
 C1(H1), C2(H2), C3(H3), C5(H5), C6(H6), C8(H8), C9(H9), C10(H10), C11(H11),
 C12(H12), C13(H13), C14(H14), C15(H15), C17(H17), C18(H18), C20(H20), C21(H21),
  C22(H22), C23(H23), C24(H24)
;
_olex2_submission_special_instructions 'No special instructions were received'

loop_
_space_group_symop_operation_xyz
'x, y, z'
'-x, -y, -z'

loop_
_atom_site_label
_atom_site_type_symbol
_atom_site_fract_x
_atom_site_fract_y
_atom_site_fract_z
_atom_site_U_iso_or_equiv
_atom_site_adp_type
_atom_site_occupancy
_atom_site_site_symmetry_order
_atom_site_calc_flag
_atom_site_refinement_flags_posn
_atom_site_refinement_flags_adp
_atom_site_refinement_flags_occupancy
_atom_site_disorder_assembly
_atom_site_disorder_group
Cu1 Cu 1.000000 0.500000 0.500000 0.0255(6) Uani 1 2 d S T P . .
Cu2 Cu 1.000000 -0.500000 0.000000 0.0239(6) Uani 1 2 d S T P . .
Si1 Si 0.7512(4) -0.4710(4) 0.2598(3) 0.0347(9) Uani 1 1 d . . . . .
F1 F 0.8799(9) -0.4982(9) 0.1631(6) 0.045(2) Uani 1 1 d . . . . .
F2 F 0.8053(13) -0.6469(10) 0.2706(7) 0.069(3) Uani 1 1 d . . . . .
F3 F 0.6242(10) -0.4435(12) 0.1742(6) 0.066(3) Uani 1 1 d . . . . .
F4 F 0.7074(12) -0.2987(8) 0.2489(6) 0.067(3) Uani 1 1 d . . . . .
F5 F 0.8823(9) -0.4976(8) 0.3454(6) 0.044(2) Uani 1 1 d . . . . .
F6 F 0.6265(11) -0.4428(15) 0.3551(7) 0.087(4) Uani 1 1 d . . . . .
N1 N 0.8173(13) 0.5408(12) 0.5922(8) 0.039(3) Uani 1 1 d . . . . .
N2 N 0.6305(12) 0.6614(11) 0.6996(8) 0.035(3) Uani 1 1 d . . . . .
N3 N 0.2647(12) 1.0735(12) 0.9747(8) 0.036(3) Uani 1 1 d . . . . .
N4 N 0.1352(12) 1.2868(10) 1.0317(9) 0.036(3) Uani 1 1 d . . . . .
N5 N 1.0732(12) 0.2872(12) 0.5124(8) 0.033(3) Uani 1 1 d . . . . .
N6 N 1.1504(12) 0.0781(11) 0.4498(8) 0.034(3) Uani 1 1 d . . . . .
N7 N 1.1851(12) -0.3165(11) 0.1742(8) 0.031(2) Uani 1 1 d . . . . .
N8 N 1.1253(12) -0.4446(11) 0.0752(8) 0.033(3) Uani 1 1 d . . . . .
C1 C 0.2404(14) 1.2099(12) 0.9636(9) 0.030(3) Uani 1 1 d . . . . .
H1 H 0.289303 1.245201 0.915888 0.036 Uiso 1 1 calc R . . . .
C2 C 0.0960(17) 1.1931(14) 1.0886(12) 0.046(4) Uani 1 1 d . . . . .
H2 H 0.027714 1.216969 1.143799 0.056 Uiso 1 1 calc R . . . .
C3 C 0.1717(17) 1.0611(14) 1.0523(12) 0.046(4) Uani 1 1 d . . . . .
H3 H 0.162934 0.979570 1.074920 0.055 Uiso 1 1 calc R . . . .
C4 C 0.3593(15) 0.9657(13) 0.9078(11) 0.035(3) Uani 1 1 d . . . . .
C5 C 0.3351(16) 0.8531(14) 0.8918(11) 0.041(3) Uani 1 1 d . . . . .
H5 H 0.256197 0.845503 0.927635 0.049 Uiso 1 1 calc R . . . .
C6 C 0.4219(16) 0.7495(14) 0.8250(12) 0.046(4) Uani 1 1 d . . . . .
H6 H 0.402857 0.673574 0.815521 0.055 Uiso 1 1 calc R . . . .
C7 C 0.5411(16) 0.7638(13) 0.7717(10) 0.037(3) Uani 1 1 d . . . . .
C8 C 0.5703(16) 0.8766(15) 0.7888(12) 0.044(4) Uani 1 1 d . . . . .
H8 H 0.651340 0.883150 0.755520 0.053 Uiso 1 1 calc R . . . .
C9 C 0.4805(17) 0.9759(14) 0.8538(11) 0.044(4) Uani 1 1 d . . . . .
H9 H 0.498538 1.052444 0.863353 0.053 Uiso 1 1 calc R . . . .
C10 C 0.7780(15) 0.6243(15) 0.6700(10) 0.040(3) Uani 1 1 d . . . . .
H10 H 0.839510 0.653463 0.699839 0.048 Uiso 1 1 calc R . . . .
C11 C 0.6948(15) 0.5236(14) 0.5704(10) 0.036(3) Uani 1 1 d . . . . .
H11 H 0.692551 0.470154 0.518539 0.043 Uiso 1 1 calc R . . . .
C12 C 0.5794(17) 0.5952(15) 0.6349(11) 0.041(3) Uani 1 1 d . . . . .
H12 H 0.484798 0.600035 0.636437 0.049 Uiso 1 1 calc R . . . .
C13 C 1.0451(16) 0.2156(13) 0.4496(9) 0.036(3) Uani 1 1 d . . . . .
H13 H 0.961055 0.255115 0.408872 0.043 Uiso 1 1 calc R . . . .
C14 C 1.2055(17) 0.1856(15) 0.5600(11) 0.042(3) Uani 1 1 d . . . . .
H14 H 1.252023 0.203207 0.612007 0.051 Uiso 1 1 calc R . . . .
C15 C 1.2546(16) 0.0584(15) 0.5186(10) 0.040(3) Uani 1 1 d . . . . .
H15 H 1.342016 -0.025515 0.534022 0.048 Uiso 1 1 calc R . . . .
C16 C 1.1581(15) -0.0278(13) 0.3828(10) 0.033(3) Uani 1 1 d . . . . .
C17 C 1.2942(16) -0.1364(14) 0.3565(11) 0.043(4) Uani 1 1 d . . . . .
H17 H 1.381907 -0.144480 0.382101 0.051 Uiso 1 1 calc R . . . .
C18 C 1.3000(16) -0.2365(15) 0.2899(11) 0.042(4) Uani 1 1 d . . . . .
H18 H 1.391236 -0.314626 0.274248 0.050 Uiso 1 1 calc R . . . .
C19 C 1.1748(15) -0.2183(14) 0.2499(9) 0.032(3) Uani 1 1 d . . . . .
C20 C 1.0362(15) -0.1062(14) 0.2718(10) 0.036(3) Uani 1 1 d . . . . .
H20 H 0.950164 -0.096206 0.242199 0.044 Uiso 1 1 calc R . . . .
C21 C 1.0278(17) -0.0082(13) 0.3393(10) 0.039(3) Uani 1 1 d . . . . .
H21 H 0.936004 0.069167 0.355052 0.047 Uiso 1 1 calc R . . . .
C22 C 1.0805(15) -0.3578(13) 0.1550(10) 0.034(3) Uani 1 1 d . . . . .
H22 H 0.990168 -0.330426 0.191669 0.041 Uiso 1 1 calc R . . . .
C23 C 1.3035(16) -0.3802(16) 0.1062(10) 0.043(4) Uani 1 1 d . . . . .
H23 H 1.392333 -0.373179 0.101713 0.052 Uiso 1 1 calc R . . . .
C24 C 1.2647(16) -0.4542(16) 0.0477(11) 0.043(4) Uani 1 1 d . . . . .
H24 H 1.324932 -0.506660 -0.005766 0.051 Uiso 1 1 calc R . . . .

loop_
_atom_site_aniso_label
_atom_site_aniso_U_11
_atom_site_aniso_U_22
_atom_site_aniso_U_33
_atom_site_aniso_U_23
_atom_site_aniso_U_13
_atom_site_aniso_U_12
Cu1 0.0307(12) 0.0247(11) 0.0241(11) -0.0129(9) 0.0088(9) -0.0146(10)
Cu2 0.0265(12) 0.0221(11) 0.0250(11) -0.0116(8) 0.0011(9) -0.0115(9)
Si1 0.030(2) 0.052(2) 0.0228(18) -0.0085(16) 0.0032(15) -0.0194(18)
F1 0.038(5) 0.058(5) 0.040(5) -0.022(4) 0.016(4) -0.021(4)
F2 0.109(8) 0.065(6) 0.059(6) 0.011(5) -0.022(6) -0.061(6)
F3 0.039(5) 0.109(8) 0.036(5) -0.016(5) -0.001(4) -0.021(5)
F4 0.111(8) 0.033(5) 0.026(4) -0.004(3) -0.009(5) -0.008(5)
F5 0.043(5) 0.043(5) 0.043(5) -0.015(4) -0.005(4) -0.016(4)
F6 0.045(6) 0.181(12) 0.032(5) -0.019(6) 0.013(4) -0.049(7)
N1 0.043(7) 0.045(7) 0.027(6) -0.016(5) 0.012(5) -0.020(6)
N2 0.038(6) 0.035(6) 0.036(6) -0.018(5) 0.018(5) -0.019(5)
N3 0.031(6) 0.038(6) 0.029(6) -0.007(5) 0.010(5) -0.009(5)
N4 0.038(6) 0.019(5) 0.042(7) -0.007(5) 0.011(5) -0.006(5)
N5 0.037(6) 0.041(6) 0.030(6) -0.008(5) -0.002(5) -0.024(5)
N6 0.039(6) 0.030(6) 0.037(6) -0.009(5) -0.003(5) -0.018(5)
N7 0.037(6) 0.040(6) 0.023(5) -0.010(5) 0.000(5) -0.023(5)
N8 0.039(7) 0.039(6) 0.027(6) -0.012(5) 0.006(5) -0.023(5)
C1 0.034(7) 0.021(6) 0.030(7) -0.008(5) 0.001(6) -0.007(5)
C2 0.051(9) 0.030(7) 0.046(9) 0.003(6) -0.003(7) -0.009(7)
C3 0.057(10) 0.026(7) 0.050(9) -0.001(6) 0.017(8) -0.018(7)
C4 0.032(7) 0.023(6) 0.044(8) -0.007(6) 0.001(6) -0.007(6)
C5 0.036(8) 0.033(7) 0.051(9) -0.016(6) 0.018(7) -0.014(6)
C6 0.044(9) 0.030(7) 0.062(10) -0.009(7) 0.013(8) -0.015(7)
C7 0.044(8) 0.027(7) 0.037(7) -0.017(6) 0.003(6) -0.014(6)
C8 0.039(8) 0.044(8) 0.055(9) -0.011(7) 0.012(7) -0.024(7)
C9 0.049(9) 0.028(7) 0.053(9) -0.012(6) 0.008(7) -0.015(7)
C10 0.031(7) 0.045(8) 0.038(8) -0.021(6) 0.013(6) -0.012(6)
C11 0.038(8) 0.042(8) 0.034(7) -0.012(6) 0.001(6) -0.023(6)
C12 0.047(9) 0.052(9) 0.040(8) -0.007(7) -0.005(7) -0.036(7)
C13 0.052(9) 0.033(7) 0.025(7) -0.008(5) 0.001(6) -0.021(7)
C14 0.050(9) 0.036(8) 0.042(8) -0.008(6) -0.002(7) -0.021(7)
C15 0.035(8) 0.041(8) 0.039(8) -0.018(6) -0.014(6) -0.010(6)
C16 0.042(8) 0.022(6) 0.035(7) -0.010(5) 0.000(6) -0.014(6)
C17 0.037(8) 0.037(8) 0.055(9) -0.015(7) -0.016(7) -0.015(7)
C18 0.035(8) 0.035(7) 0.042(8) -0.017(6) -0.005(6) -0.002(6)
C19 0.039(8) 0.036(7) 0.026(6) -0.016(5) 0.005(6) -0.021(6)
C20 0.039(8) 0.038(7) 0.041(8) -0.007(6) -0.009(6) -0.024(6)
C21 0.048(9) 0.020(6) 0.039(8) -0.008(6) 0.004(7) -0.008(6)
C22 0.038(7) 0.035(7) 0.036(7) -0.022(6) 0.011(6) -0.021(6)
C23 0.029(7) 0.060(9) 0.038(8) -0.019(7) 0.014(6) -0.018(7)
C24 0.040(8) 0.056(9) 0.040(8) -0.022(7) 0.007(7) -0.027(7)

loop_
_atom_type_symbol
_atom_type_description
_atom_type_scat_dispersion_real
_atom_type_scat_dispersion_imag
_atom_type_scat_source
C C 0.0033 0.0016 'International Tables Vol C Tables 4.2.6.8 and 6.1.1.4'
H H 0.0000 0.0000 'International Tables Vol C Tables 4.2.6.8 and 6.1.1.4'
Cu Cu 0.3201 1.2651 'International Tables Vol C Tables 4.2.6.8 and 6.1.1.4'
F F 0.0171 0.0103 'International Tables Vol C Tables 4.2.6.8 and 6.1.1.4'
N N 0.0061 0.0033 'International Tables Vol C Tables 4.2.6.8 and 6.1.1.4'
Si Si 0.0817 0.0704 'International Tables Vol C Tables 4.2.6.8 and 6.1.1.4'

loop_
_geom_angle_atom_site_label_1
_geom_angle_atom_site_label_2
_geom_angle_atom_site_label_3
_geom_angle
_geom_angle_site_symmetry_1
_geom_angle_site_symmetry_3
_geom_angle_publ_flag
F5 Cu1 F5 180.0 1_565 2_756 ?
N1 Cu1 F5 95.2(4) 2_766 2_756 ?
N1 Cu1 F5 95.2(4) . 1_565 ?
N1 Cu1 F5 84.8(4) . 2_756 ?
N1 Cu1 F5 84.8(4) 2_766 1_565 ?
N1 Cu1 N1 180.0 . 2_766 ?
N5 Cu1 F5 86.6(4) . 1_565 ?
N5 Cu1 F5 86.6(4) 2_766 2_756 ?
N5 Cu1 F5 93.4(4) 2_766 1_565 ?
N5 Cu1 F5 93.4(4) . 2_756 ?
N5 Cu1 N1 86.7(4) . 2_766 ?
N5 Cu1 N1 93.3(4) . . ?
N5 Cu1 N1 86.7(4) 2_766 . ?
N5 Cu1 N1 93.3(4) 2_766 2_766 ?
N5 Cu1 N5 180.0 2_766 . ?
F1 Cu2 F1 180.0 . 2_745 ?
N4 Cu2 F1 92.6(4) 1_634 2_745 ?
N4 Cu2 F1 92.6(4) 2_666 . ?
N4 Cu2 F1 87.4(4) 2_666 2_745 ?
N4 Cu2 F1 87.4(4) 1_634 . ?
N4 Cu2 N4 180.0(10) 2_666 1_634 ?
N8 Cu2 F1 84.2(4) . . ?
N8 Cu2 F1 95.8(4) . 2_745 ?
N8 Cu2 F1 95.8(4) 2_745 . ?
N8 Cu2 F1 84.2(4) 2_745 2_745 ?
N8 Cu2 N4 93.0(5) 2_745 2_666 ?
N8 Cu2 N4 93.0(5) . 1_634 ?
N8 Cu2 N4 87.0(5) 2_745 1_634 ?
N8 Cu2 N4 87.0(5) . 2_666 ?
N8 Cu2 N8 180.0 2_745 . ?
F2 Si1 F1 89.4(5) . . ?
F2 Si1 F5 89.1(5) . . ?
F3 Si1 F1 89.3(4) . . ?
F3 Si1 F2 91.5(6) . . ?
F3 Si1 F5 178.8(5) . . ?
F4 Si1 F1 88.4(5) . . ?
F4 Si1 F2 176.8(6) . . ?
F4 Si1 F3 90.7(5) . . ?
F4 Si1 F5 88.6(5) . . ?
F5 Si1 F1 89.7(4) . . ?
F6 Si1 F1 179.0(6) . . ?
F6 Si1 F2 91.2(6) . . ?
F6 Si1 F3 91.4(5) . . ?
F6 Si1 F4 90.9(6) . . ?
F6 Si1 F5 89.6(5) . . ?
Si1 F1 Cu2 164.1(5) . . ?
Si1 F5 Cu1 162.2(5) . 1_545 ?
C10 N1 Cu1 123.5(10) . . ?
C10 N1 C11 107.6(11) . . ?
C11 N1 Cu1 126.6(8) . . ?
C10 N2 C7 126.3(12) . . ?
C10 N2 C12 107.0(11) . . ?
C12 N2 C7 126.1(11) . . ?
C1 N3 C3 109.1(10) . . ?
C1 N3 C4 124.0(11) . . ?
C3 N3 C4 126.5(12) . . ?
C1 N4 Cu2 120.2(8) . 1_476 ?
C1 N4 C2 106.5(11) . . ?
C2 N4 Cu2 126.4(9) . 1_476 ?
C13 N5 Cu1 125.6(9) . . ?
C13 N5 C14 104.5(11) . . ?
C14 N5 Cu1 125.4(9) . . ?
C13 N6 C15 107.5(11) . . ?
C13 N6 C16 126.3(11) . . ?
C15 N6 C16 126.0(11) . . ?
C22 N7 C19 127.6(10) . . ?
C22 N7 C23 107.4(10) . . ?
C23 N7 C19 125.0(11) . . ?
C22 N8 Cu2 126.9(9) . . ?
C22 N8 C24 102.5(11) . . ?
C24 N8 Cu2 129.2(9) . . ?
N4 C1 N3 109.3(11) . . ?
C3 C2 N4 109.8(13) . . ?
C2 C3 N3 105.2(12) . . ?
C5 C4 N3 121.9(12) . . ?
C5 C4 C9 118.1(12) . . ?
C9 C4 N3 119.9(12) . . ?
C4 C5 C6 123.2(13) . . ?
C5 C6 C7 117.2(13) . . ?
C6 C7 N2 118.9(12) . . ?
C8 C7 N2 120.5(12) . . ?
C8 C7 C6 120.6(12) . . ?
C9 C8 C7 119.7(13) . . ?
C8 C9 C4 121.2(13) . . ?
N1 C10 N2 109.1(13) . . ?
C12 C11 N1 110.2(11) . . ?
C11 C12 N2 106.1(12) . . ?
N5 C13 N6 112.6(13) . . ?
C15 C14 N5 109.5(13) . . ?
C14 C15 N6 105.9(12) . . ?
C17 C16 N6 119.7(12) . . ?
C17 C16 C21 121.1(12) . . ?
C21 C16 N6 119.0(11) . . ?
C16 C17 C18 119.0(13) . . ?
C19 C18 C17 119.4(12) . . ?
C18 C19 N7 118.5(11) . . ?
C18 C19 C20 122.9(12) . . ?
C20 C19 N7 118.6(12) . . ?
C19 C20 C21 118.5(13) . . ?
C16 C21 C20 119.0(12) . . ?
N7 C22 N8 111.3(11) . . ?
C24 C23 N7 105.8(12) . . ?
C23 C24 N8 112.9(12) . . ?

loop_
_geom_bond_atom_site_label_1
_geom_bond_atom_site_label_2
_geom_bond_distance
_geom_bond_site_symmetry_2
_geom_bond_publ_flag
Cu1 F5 2.405(8) 2_756 ?
Cu1 F5 2.405(8) 1_565 ?
Cu1 N1 2.024(11) . ?
Cu1 N1 2.024(11) 2_766 ?
Cu1 N5 2.011(11) . ?
Cu1 N5 2.011(11) 2_766 ?
Cu2 F1 2.384(7) 2_745 ?
Cu2 F1 2.384(7) . ?
Cu2 N4 2.038(10) 1_634 ?
Cu2 N4 2.038(10) 2_666 ?
Cu2 N8 1.966(11) . ?
Cu2 N8 1.966(11) 2_745 ?
Si1 F1 1.696(8) . ?
Si1 F2 1.673(10) . ?
Si1 F3 1.661(9) . ?
Si1 F4 1.660(9) . ?
Si1 F5 1.695(9) . ?
Si1 F6 1.655(9) . ?
N1 C10 1.324(16) . ?
N1 C11 1.380(17) . ?
N2 C7 1.426(15) . ?
N2 C10 1.386(17) . ?
N2 C12 1.406(17) . ?
N3 C1 1.343(16) . ?
N3 C3 1.378(17) . ?
N3 C4 1.424(16) . ?
N4 C1 1.334(15) . ?
N4 C2 1.378(18) . ?
N5 C13 1.293(16) . ?
N5 C14 1.404(18) . ?
N6 C13 1.341(16) . ?
N6 C15 1.359(17) . ?
N6 C16 1.454(15) . ?
N7 C19 1.463(15) . ?
N7 C22 1.361(16) . ?
N7 C23 1.374(16) . ?
N8 C22 1.365(15) . ?
N8 C24 1.387(17) . ?
C2 C3 1.354(19) . ?
C4 C5 1.359(18) . ?
C4 C9 1.42(2) . ?
C5 C6 1.380(18) . ?
C6 C7 1.41(2) . ?
C7 C8 1.396(19) . ?
C8 C9 1.347(19) . ?
C11 C12 1.342(19) . ?
C14 C15 1.349(19) . ?
C16 C17 1.361(18) . ?
C16 C21 1.38(2) . ?
C17 C18 1.408(18) . ?
C18 C19 1.322(19) . ?
C19 C20 1.378(18) . ?
C20 C21 1.390(18) . ?
C23 C24 1.336(19) . ?

loop_
_twin_individual_id
_twin_individual_mass_fraction_refined
1 0.709(8)
2 0.291(8)
